data_7125665
loop_
_publ_author_name
'Kahar, Nilesh'
'Jadhav, Pankaj'
'Reddy, R. V. Ramana'
'Dawande, Sudam'

_publ_section_title
;
 A rhodium(ii) catalysed domino synthesis of azepino fused diindoles from
 isatin tethered N-sulfonyl-1,2,3-triazoles and indoles.
;
_journal_issue 8
_journal_name_full 'Chemical communications (Cambridge, England)'
_journal_page_first 1207
_journal_page_last 1210
_journal_paper_doi 10.1039/c9cc08377d
_journal_volume 56
_journal_year 2020
_chemical_formula_moiety 'C33  H25  N3  O4  S1'
_chemical_formula_sum 'C33 H25 N3 O4 S'
_chemical_formula_weight 559.62
_space_group_IT_number 14
_space_group_name_Hall '-P 2yn'
_space_group_name_H-M_alt 'P 1 21/n 1'
_symmetry_cell_setting monoclinic
_symmetry_Int_Tables_number 14
_symmetry_space_group_name_Hall '-P 2yn'
_symmetry_space_group_name_H-M 'P 1 21/n 1'
_atom_sites_solution_hydrogens mixed
_audit_conform_dict_location ftp://ftp.iucr.org/pub/cif_core.dic
_audit_conform_dict_name cif_core.dic
_audit_conform_dict_version 2.4.3
_audit_creation_date 2019-04-20T10:36:06-00:00
_audit_creation_method 'WinGX routine CIF_UPDATE'
_audit_update_record
;
2019-04-21 deposited with the CCDC.	2019-12-17 downloaded from the CCDC.
;
_cell_angle_alpha 90
_cell_angle_beta 96.380(7)
_cell_angle_gamma 90
_cell_formula_units_Z 4
_cell_length_a 9.2400(18)
_cell_length_b 12.733(3)
_cell_length_c 22.312(5)
_cell_measurement_reflns_used 24
_cell_measurement_temperature 120(2)
_cell_measurement_theta_max 25.956
_cell_measurement_theta_min 2.304
_cell_measurement_wavelength 0.71073
_cell_volume 2608.8(10)
_computing_cell_refinement 'Bruker SAINT'
_computing_data_collection 'Bruker APEX3'
_computing_data_reduction 'Bruker SAINT'
_computing_molecular_graphics 'Ortep for Windows (Farrugia, 2012)'
_computing_publication_material 'WinGX publication routines (Farrugia, 2012)'
_computing_structure_refinement 'SHELXL-2018/1 (Sheldrick, 2018)'
_computing_structure_solution 'SHELXT 2014/5 (Sheldrick, 2014)'
_diffrn_ambient_temperature 120(2)
_diffrn_measured_fraction_theta_full 1
_diffrn_measured_fraction_theta_max 0.978
_diffrn_measurement_device_type 'Bruker APEX-II CCD'
_diffrn_measurement_method '\f and \w scans'
_diffrn_radiation_probe x-ray
_diffrn_radiation_type MoK\a
_diffrn_radiation_wavelength 0.71073
_diffrn_reflns_av_R_equivalents 0.1771
_diffrn_reflns_av_unetI/netI 0.0936
_diffrn_reflns_Laue_measured_fraction_full 1
_diffrn_reflns_Laue_measured_fraction_max 0.978
_diffrn_reflns_limit_h_max 11
_diffrn_reflns_limit_h_min -10
_diffrn_reflns_limit_k_max 15
_diffrn_reflns_limit_k_min -15
_diffrn_reflns_limit_l_max 27
_diffrn_reflns_limit_l_min -27
_diffrn_reflns_number 51039
_diffrn_reflns_point_group_measured_fraction_full 1
_diffrn_reflns_point_group_measured_fraction_max 0.978
_diffrn_reflns_theta_full 25.242
_diffrn_reflns_theta_max 25.956
_diffrn_reflns_theta_min 2.304
_diffrn_standards_number 0
_exptl_absorpt_coefficient_mu 0.171
_exptl_absorpt_correction_type none
_exptl_crystal_colour Brown
_exptl_crystal_density_diffrn 1.425
_exptl_crystal_density_method 'not measured'
_exptl_crystal_description Needle
_exptl_crystal_F_000 1168
_exptl_crystal_size_max 0.06
_exptl_crystal_size_mid 0.03
_exptl_crystal_size_min 0.01
_refine_diff_density_max 0.264
_refine_diff_density_min -0.427
_refine_diff_density_rms 0.069
_refine_ls_extinction_method none
_refine_ls_goodness_of_fit_ref 1.075
_refine_ls_hydrogen_treatment mixed
_refine_ls_matrix_type full
_refine_ls_number_constraints 0
_refine_ls_number_parameters 375
_refine_ls_number_reflns 5003
_refine_ls_number_restraints 0
_refine_ls_restrained_S_all 1.075
_refine_ls_R_factor_all 0.1226
_refine_ls_R_factor_gt 0.0605
_refine_ls_shift/su_max 0
_refine_ls_shift/su_mean 0
_refine_ls_structure_factor_coef Fsqd
_refine_ls_weighting_details 'w=1/[\s^2^(Fo^2^)+(0.0311P)^2^+1.7763P] where P=(Fo^2^+2Fc^2^)/3'
_refine_ls_weighting_scheme calc
_refine_ls_wR_factor_gt 0.0933
_refine_ls_wR_factor_ref 0.1091
_reflns_Friedel_coverage 0
_reflns_number_gt 3188
_reflns_number_total 5003
_reflns_threshold_expression 'I > 2\s(I)'
_cod_data_source_file c9cc08377d2.cif
_cod_data_source_block AV-NMK-330
_cod_depositor_comments 'Adding full bibliography for 7125665--7125666.cif.'
_cod_original_cell_volume 2608.9(9)
_cod_original_sg_symbol_H-M 'P 21/n'
_cod_database_code 7125665

loop_
_symmetry_equiv_pos_as_xyz
'x, y, z'
'-x+1/2, y+1/2, -z+1/2'
'-x, -y, -z'
'x-1/2, -y-1/2, z-1/2'

loop_
_atom_site_label
_atom_site_type_symbol
_atom_site_fract_x
_atom_site_fract_y
_atom_site_fract_z
_atom_site_U_iso_or_equiv
_atom_site_adp_type
_atom_site_occupancy
_atom_site_site_symmetry_order
_atom_site_calc_flag
_atom_site_refinement_flags_posn
_atom_site_refinement_flags_adp
S001 S 0.51907(8) 0.82515(6) 0.61887(3) 0.01607(18) Uani 1 1 d . .
O002 O 0.5287(2) 0.53978(14) 0.57820(8) 0.0174(5) Uani 1 1 d . .
O003 O 0.4145(2) 0.90544(14) 0.60041(9) 0.0218(5) Uani 1 1 d . .
O004 O 0.6642(2) 0.85352(15) 0.64252(9) 0.0224(5) Uani 1 1 d . .
O005 O -0.1572(2) 0.68099(16) 0.56668(9) 0.0250(5) Uani 1 1 d . .
N006 N 0.2940(2) 0.83178(17) 0.47419(10) 0.0154(5) Uani 1 1 d . .
N007 N 0.1654(2) 0.54387(17) 0.55552(10) 0.0150(5) Uani 1 1 d . .
N008 N 0.5359(3) 0.75117(19) 0.55878(10) 0.0145(5) Uani 1 1 d . .
C009 C 0.4193(3) 0.5807(2) 0.55045(12) 0.0132(6) Uani 1 1 d . .
C00A C 0.4084(3) 0.6909(2) 0.53822(12) 0.0123(6) Uani 1 1 d . .
C00B C 0.2879(3) 0.7389(2) 0.50560(12) 0.0137(6) Uani 1 1 d . .
C00C C 0.0976(3) 0.4781(2) 0.59468(12) 0.0143(6) Uani 1 1 d . .
C00D C -0.0377(3) 0.5215(2) 0.60386(12) 0.0155(7) Uani 1 1 d . .
C00E C 0.0513(3) 0.8018(2) 0.47904(12) 0.0152(7) Uani 1 1 d . .
C00F C 0.2913(3) 0.5143(2) 0.52511(12) 0.0143(6) Uani 1 1 d . .
H00A H 0.270445 0.526295 0.481159 0.017 Uiso 1 1 calc R U
H00B H 0.313789 0.438941 0.531907 0.017 Uiso 1 1 calc R U
C00G C -0.0544(3) 0.6195(2) 0.56961(13) 0.0167(7) Uani 1 1 d . .
C00H C 0.0825(3) 0.6311(2) 0.53996(12) 0.0137(6) Uani 1 1 d . .
C00I C 0.4419(3) 0.7421(2) 0.66985(12) 0.0148(7) Uani 1 1 d . .
C00J C 0.5311(3) 0.6760(2) 0.70714(12) 0.0203(7) Uani 1 1 d . .
H00J H 0.634076 0.681428 0.708968 0.024 Uiso 1 1 calc R U
C00K C 0.1535(3) 0.8698(2) 0.45752(12) 0.0164(7) Uani 1 1 d . .
C00L C 0.4267(3) 0.8197(2) 0.38485(12) 0.0169(7) Uani 1 1 d . .
C00M C 0.3979(3) 0.8777(2) 0.33185(13) 0.0194(7) Uani 1 1 d . .
H00M H 0.375674 0.950315 0.333883 0.023 Uiso 1 1 calc R U
C00N C 0.1325(3) 0.7150(2) 0.50863(12) 0.0127(6) Uani 1 1 d . .
C00O C -0.1300(3) 0.4689(2) 0.63877(12) 0.0197(7) Uani 1 1 d . .
H00O H -0.222785 0.496919 0.644406 0.024 Uiso 1 1 calc R U
C00P C 0.1451(3) 0.3845(2) 0.62099(13) 0.0188(7) Uani 1 1 d . .
H00P H 0.237484 0.35599 0.615099 0.023 Uiso 1 1 calc R U
C00Q C 0.4206(3) 0.8698(2) 0.44615(12) 0.0185(7) Uani 1 1 d . .
H00C H 0.510877 0.853058 0.472576 0.022 Uiso 1 1 calc R U
H00D H 0.414547 0.947113 0.441602 0.022 Uiso 1 1 calc R U
C00R C 0.4590(3) 0.7135(2) 0.38020(14) 0.0204(7) Uani 1 1 d . .
H00R H 0.4794 0.672973 0.415866 0.024 Uiso 1 1 calc R U
C00S C -0.0328(3) 0.9836(2) 0.41572(13) 0.0267(8) Uani 1 1 d . .
H00S H -0.0634 1.045968 0.394617 0.032 Uiso 1 1 calc R U
C00T C -0.0966(3) 0.8268(2) 0.46755(13) 0.0213(7) Uani 1 1 d . .
H00T H -0.168191 0.781888 0.481176 0.026 Uiso 1 1 calc R U
C00U C 0.0526(3) 0.3338(2) 0.65642(13) 0.0225(7) Uani 1 1 d . .
H00U H 0.082779 0.269337 0.675282 0.027 Uiso 1 1 calc R U
C00V C 0.2917(3) 0.7351(2) 0.66747(13) 0.0192(7) Uani 1 1 d . .
H00V H 0.230942 0.781585 0.64269 0.023 Uiso 1 1 calc R U
C00W C 0.1139(3) 0.9606(2) 0.42538(13) 0.0220(7) Uani 1 1 d . .
H00W H 0.18474 1.005043 0.410691 0.026 Uiso 1 1 calc R U
C00X C 0.4681(3) 0.6018(2) 0.74165(13) 0.0245(8) Uani 1 1 d . .
H00X H 0.528709 0.557818 0.768112 0.029 Uiso 1 1 calc R U
C00Y C -0.0834(3) 0.3748(2) 0.66512(13) 0.0239(8) Uani 1 1 d . .
H00Y H -0.144632 0.337694 0.689344 0.029 Uiso 1 1 calc R U
C00Z C 0.2317(3) 0.6598(2) 0.70145(13) 0.0248(8) Uani 1 1 d . .
H00Z H 0.128676 0.655009 0.699743 0.03 Uiso 1 1 calc R U
C010 C 0.4016(3) 0.8301(2) 0.27631(13) 0.0231(7) Uani 1 1 d . .
H010 H 0.382496 0.870494 0.240521 0.028 Uiso 1 1 calc R U
C011 C 0.3174(3) 0.5908(2) 0.73817(13) 0.0250(8) Uani 1 1 d . .
C012 C 0.4327(3) 0.7243(3) 0.27233(14) 0.0257(8) Uani 1 1 d . .
H012 H 0.434114 0.691956 0.23404 0.031 Uiso 1 1 calc R U
C013 C -0.1373(3) 0.9176(2) 0.43616(13) 0.0263(8) Uani 1 1 d . .
H013 H -0.237587 0.93519 0.428417 0.032 Uiso 1 1 calc R U
C014 C 0.4619(3) 0.6660(2) 0.32472(14) 0.0245(7) Uani 1 1 d . .
H014 H 0.483837 0.593285 0.322463 0.029 Uiso 1 1 calc R U
C015 C 0.2489(4) 0.5067(3) 0.77347(14) 0.0373(9) Uani 1 1 d . .
H01A H 0.316789 0.447792 0.78088 0.056 Uiso 1 1 calc R U
H01B H 0.158906 0.482066 0.750383 0.056 Uiso 1 1 calc R U
H01C H 0.226584 0.535689 0.812083 0.056 Uiso 1 1 calc R U
H008 H 0.613(3) 0.712(2) 0.5653(13) 0.026(9) Uiso 1 1 d . .

loop_
_atom_site_aniso_label
_atom_site_aniso_U_11
_atom_site_aniso_U_22
_atom_site_aniso_U_33
_atom_site_aniso_U_23
_atom_site_aniso_U_13
_atom_site_aniso_U_12
S001 0.0155(4) 0.0096(4) 0.0230(4) -0.0015(3) 0.0014(3) -0.0013(3)
O002 0.0153(11) 0.0136(11) 0.0236(11) 0.0030(9) 0.0032(9) 0.0034(9)
O003 0.0232(12) 0.0096(11) 0.0320(13) 0.0002(9) 0.0011(9) 0.0051(9)
O004 0.0186(11) 0.0158(12) 0.0316(12) -0.0026(9) -0.0021(9) -0.0058(9)
O005 0.0154(11) 0.0205(12) 0.0398(13) -0.0003(10) 0.0066(10) 0.0018(10)
N006 0.0182(13) 0.0102(13) 0.0174(13) 0.0028(11) 0.0005(10) 0.0004(11)
N007 0.0107(13) 0.0111(13) 0.0244(14) 0.0005(11) 0.0070(10) -0.0007(10)
N008 0.0110(13) 0.0130(14) 0.0199(14) -0.0013(11) 0.0031(11) 0.0010(11)
C009 0.0135(16) 0.0139(16) 0.0135(15) -0.0015(12) 0.0079(13) 0.0024(13)
C00A 0.0098(14) 0.0118(16) 0.0156(15) -0.0010(12) 0.0036(12) -0.0011(12)
C00B 0.0196(17) 0.0074(15) 0.0148(15) -0.0020(12) 0.0044(13) -0.0003(12)
C00C 0.0115(15) 0.0158(16) 0.0159(15) -0.0032(13) 0.0023(12) -0.0036(13)
C00D 0.0141(15) 0.0130(16) 0.0190(16) -0.0030(13) 0.0004(12) -0.0015(13)
C00E 0.0168(16) 0.0119(17) 0.0166(15) -0.0022(12) 0.0003(12) 0.0030(13)
C00F 0.0136(15) 0.0093(15) 0.0207(16) -0.0003(13) 0.0051(12) -0.0007(12)
C00G 0.0101(15) 0.0148(17) 0.0251(17) -0.0060(14) 0.0017(13) -0.0015(13)
C00H 0.0096(15) 0.0131(16) 0.0177(16) -0.0047(12) -0.0019(12) 0.0007(13)
C00I 0.0160(16) 0.0125(16) 0.0160(15) -0.0049(13) 0.0027(13) 0.0000(13)
C00J 0.0195(16) 0.0182(17) 0.0225(17) -0.0054(14) -0.0005(13) 0.0005(14)
C00K 0.0201(16) 0.0135(16) 0.0149(15) -0.0030(12) -0.0018(13) 0.0042(13)
C00L 0.0134(15) 0.0167(17) 0.0205(16) 0.0018(14) 0.0016(12) -0.0041(13)
C00M 0.0202(17) 0.0130(17) 0.0253(18) 0.0043(14) 0.0036(13) -0.0006(13)
C00N 0.0114(15) 0.0108(15) 0.0154(15) -0.0035(12) -0.0008(12) 0.0003(12)
C00O 0.0139(16) 0.0240(19) 0.0210(17) -0.0010(14) 0.0016(13) -0.0022(14)
C00P 0.0151(16) 0.0166(18) 0.0243(17) -0.0025(14) 0.0007(13) 0.0005(13)
C00Q 0.0204(16) 0.0134(16) 0.0217(17) 0.0044(13) 0.0029(13) -0.0047(13)
C00R 0.0166(17) 0.0192(17) 0.0258(18) 0.0068(14) 0.0049(14) 0.0027(13)
C00S 0.036(2) 0.0185(18) 0.0250(18) 0.0033(15) -0.0015(15) 0.0098(15)
C00T 0.0181(16) 0.0212(18) 0.0241(17) -0.0029(14) 0.0007(13) 0.0034(14)
C00U 0.0217(17) 0.0208(18) 0.0249(17) 0.0071(15) 0.0023(14) -0.0036(15)
C00V 0.0177(17) 0.0210(18) 0.0189(16) -0.0030(14) 0.0024(13) 0.0043(14)
C00W 0.0246(18) 0.0181(18) 0.0231(17) 0.0001(14) 0.0018(14) 0.0012(14)
C00X 0.040(2) 0.0169(18) 0.0158(17) 0.0007(14) -0.0006(15) 0.0043(15)
C00Y 0.0186(17) 0.030(2) 0.0234(18) 0.0042(15) 0.0047(14) -0.0084(15)
C00Z 0.0205(17) 0.034(2) 0.0205(17) -0.0066(16) 0.0064(14) -0.0083(16)
C010 0.0207(17) 0.0275(19) 0.0214(17) 0.0055(15) 0.0039(13) -0.0023(15)
C011 0.035(2) 0.0241(19) 0.0170(17) -0.0089(14) 0.0085(15) -0.0062(16)
C012 0.0206(18) 0.033(2) 0.0252(19) -0.0058(16) 0.0093(14) -0.0024(15)
C013 0.0248(18) 0.028(2) 0.0242(18) -0.0013(15) -0.0051(15) 0.0146(16)
C014 0.0205(17) 0.0174(18) 0.038(2) -0.0010(16) 0.0123(15) -0.0011(14)
C015 0.052(2) 0.035(2) 0.0259(19) 0.0034(16) 0.0092(17) -0.0163(18)

loop_
_atom_type_symbol
_atom_type_description
_atom_type_scat_dispersion_real
_atom_type_scat_dispersion_imag
_atom_type_scat_source
C C 0.0033 0.0016 'International Tables Vol C Tables 4.2.6.8 and 6.1.1.4'
H H 0 0 'International Tables Vol C Tables 4.2.6.8 and 6.1.1.4'
N N 0.0061 0.0033 'International Tables Vol C Tables 4.2.6.8 and 6.1.1.4'
O O 0.0106 0.006 'International Tables Vol C Tables 4.2.6.8 and 6.1.1.4'
S S 0.1246 0.1234 'International Tables Vol C Tables 4.2.6.8 and 6.1.1.4'

loop_
_geom_angle_atom_site_label_1
_geom_angle_atom_site_label_2
_geom_angle_atom_site_label_3
_geom_angle
O004 S001 O003 119.94(12)
O004 S001 N008 105.84(12)
O003 S001 N008 107.03(12)
O004 S001 C00I 110.10(13)
O003 S001 C00I 107.74(13)
N008 S001 C00I 105.20(12)
C00B N006 C00K 110.1(2)
C00B N006 C00Q 125.4(2)
C00K N006 C00Q 122.2(2)
C00H N007 C00C 111.4(2)
C00H N007 C00F 122.9(2)
C00C N007 C00F 124.6(2)
C00A N008 S001 114.43(18)
C00A N008 H008 112(2)
S001 N008 H008 109.8(19)
O002 C009 C00A 122.9(3)
O002 C009 C00F 120.8(2)
C00A C009 C00F 116.2(2)
C00B C00A C009 124.2(2)
C00B C00A N008 120.6(2)
C009 C00A N008 115.1(2)
N006 C00B C00A 124.3(2)
N006 C00B C00N 107.2(2)
C00A C00B C00N 127.3(2)
C00P C00C C00D 121.7(3)
C00P C00C N007 129.5(2)
C00D C00C N007 108.8(2)
C00O C00D C00C 120.3(3)
C00O C00D C00G 132.0(3)
C00C C00D C00G 107.7(2)
C00T C00E C00K 118.5(3)
C00T C00E C00N 134.5(3)
C00K C00E C00N 106.9(2)
N007 C00F C009 108.2(2)
N007 C00F H00A 110.1
C009 C00F H00A 110.1
N007 C00F H00B 110.1
C009 C00F H00B 110.1
H00A C00F H00B 108.4
O005 C00G C00D 127.5(3)
O005 C00G C00H 126.9(3)
C00D C00G C00H 105.6(2)
N007 C00H C00N 123.0(2)
N007 C00H C00G 106.5(2)
C00N C00H C00G 130.1(3)
C00V C00I C00J 120.6(3)
C00V C00I S001 119.4(2)
C00J C00I S001 119.6(2)
C00X C00J C00I 119.2(3)
C00X C00J H00J 120.4
C00I C00J H00J 120.4
C00W C00K N006 127.6(3)
C00W C00K C00E 122.8(3)
N006 C00K C00E 109.6(2)
C00R C00L C00M 118.2(3)
C00R C00L C00Q 120.4(3)
C00M C00L C00Q 121.3(3)
C010 C00M C00L 120.5(3)
C010 C00M H00M 119.8
C00L C00M H00M 119.8
C00H C00N C00E 129.2(2)
C00H C00N C00B 124.3(2)
C00E C00N C00B 106.2(2)
C00Y C00O C00D 118.4(3)
C00Y C00O H00O 120.8
C00D C00O H00O 120.8
C00C C00P C00U 117.3(3)
C00C C00P H00P 121.4
C00U C00P H00P 121.4
N006 C00Q C00L 110.9(2)
N006 C00Q H00C 109.5
C00L C00Q H00C 109.5
N006 C00Q H00D 109.5
C00L C00Q H00D 109.5
H00C C00Q H00D 108
C014 C00R C00L 121.3(3)
C014 C00R H00R 119.4
C00L C00R H00R 119.4
C00W C00S C013 121.7(3)
C00W C00S H00S 119.2
C013 C00S H00S 119.2
C013 C00T C00E 119.3(3)
C013 C00T H00T 120.4
C00E C00T H00T 120.4
C00P C00U C00Y 121.8(3)
C00P C00U H00U 119.1
C00Y C00U H00U 119.1
C00Z C00V C00I 119.2(3)
C00Z C00V H00V 120.4
C00I C00V H00V 120.4
C00S C00W C00K 117.0(3)
C00S C00W H00W 121.5
C00K C00W H00W 121.5
C00J C00X C011 121.1(3)
C00J C00X H00X 119.4
C011 C00X H00X 119.4
C00O C00Y C00U 120.5(3)
C00O C00Y H00Y 119.7
C00U C00Y H00Y 119.7
C00V C00Z C011 121.8(3)
C00V C00Z H00Z 119.1
C011 C00Z H00Z 119.1
C012 C010 C00M 120.7(3)
C012 C010 H010 119.6
C00M C010 H010 119.6
C00Z C011 C00X 118.1(3)
C00Z C011 C015 120.8(3)
C00X C011 C015 121.1(3)
C010 C012 C014 119.4(3)
C010 C012 H012 120.3
C014 C012 H012 120.3
C00T C013 C00S 120.7(3)
C00T C013 H013 119.7
C00S C013 H013 119.7
C00R C014 C012 119.9(3)
C00R C014 H014 120
C012 C014 H014 120
C011 C015 H01A 109.5
C011 C015 H01B 109.5
H01A C015 H01B 109.5
C011 C015 H01C 109.5
H01A C015 H01C 109.5
H01B C015 H01C 109.5

loop_
_geom_bond_atom_site_label_1
_geom_bond_atom_site_label_2
_geom_bond_distance
S001 O004 1.432(2)
S001 O003 1.4354(19)
S001 N008 1.660(2)
S001 C00I 1.761(3)
O002 C009 1.239(3)
O005 C00G 1.227(3)
N006 C00B 1.379(3)
N006 C00K 1.397(3)
N006 C00Q 1.469(3)
N007 C00H 1.372(3)
N007 C00C 1.407(3)
N007 C00F 1.460(3)
N008 C00A 1.438(3)
N008 H008 0.87(3)
C009 C00A 1.432(4)
C009 C00F 1.511(4)
C00A C00B 1.401(4)
C00B C00N 1.476(4)
C00C C00P 1.378(4)
C00C C00D 1.403(4)
C00D C00O 1.389(4)
C00D C00G 1.463(4)
C00E C00T 1.398(4)
C00E C00K 1.404(4)
C00E C00N 1.453(4)
C00F H00A 0.99
C00F H00B 0.99
C00G C00H 1.498(4)
C00H C00N 1.384(4)
C00I C00V 1.386(4)
C00I C00J 1.389(4)
C00J C00X 1.387(4)
C00J H00J 0.95
C00K C00W 1.389(4)
C00L C00R 1.391(4)
C00L C00M 1.394(4)
C00L C00Q 1.516(4)
C00M C010 1.383(4)
C00M H00M 0.95
C00O C00Y 1.382(4)
C00O H00O 0.95
C00P C00U 1.387(4)
C00P H00P 0.95
C00Q H00C 0.99
C00Q H00D 0.99
C00R C014 1.381(4)
C00R H00R 0.95
C00S C00W 1.381(4)
C00S C013 1.395(4)
C00S H00S 0.95
C00T C013 1.382(4)
C00T H00T 0.95
C00U C00Y 1.395(4)
C00U H00U 0.95
C00V C00Z 1.376(4)
C00V H00V 0.95
C00W H00W 0.95
C00X C011 1.393(4)
C00X H00X 0.95
C00Y H00Y 0.95
C00Z C011 1.389(4)
C00Z H00Z 0.95
C010 C012 1.381(4)
C010 H010 0.95
C011 C015 1.509(4)
C012 C014 1.386(4)
C012 H012 0.95
C013 H013 0.95
C014 H014 0.95
C015 H01A 0.98
C015 H01B 0.98
C015 H01C 0.98
